data_1571559
loop_
_publ_author_name
'Lee, Chia-Yi'
'Ye, Yu-Hui'
'Wang, Song-Wei'
'Chen, Jhy-Der'

_publ_section_title
;
 Diverse Co(II) Coordination Polymers with the Same Mixed Ligands:
 Evaluation of Chemical Stability and Structural Transformation.
;
_journal_issue 8
_journal_name_full 'Molecules (Basel, Switzerland)'
_journal_page_first 1748
_journal_paper_doi 10.3390/molecules29081748
_journal_volume 29
_journal_year 2024
_chemical_formula_sum 'C49 H49 Co2 N6 O21 S2'
_chemical_formula_weight 1239.92
_space_group_crystal_system triclinic
_space_group_IT_number 2
_space_group_name_Hall '-P 1'
_space_group_name_H-M_alt 'P -1'
_atom_sites_solution_hydrogens mixed
_audit_creation_method SHELXL-2017/1
_cell_angle_alpha 104.0893(14)
_cell_angle_beta 93.1620(15)
_cell_angle_gamma 114.1365(14)
_cell_formula_units_Z 2
_cell_length_a 13.9967(9)
_cell_length_b 14.4949(8)
_cell_length_c 14.9094(8)
_cell_measurement_reflns_used 9890
_cell_measurement_temperature 296(2)
_cell_measurement_theta_max 28.21
_cell_measurement_theta_min 2.35
_cell_volume 2636.1(3)
_computing_cell_refinement 'Bruker SAINT'
_computing_data_collection 'Bruker APEX2'
_computing_data_reduction 'Bruker SAINT'
_computing_molecular_graphics 'Bruker SHELXTL'
_computing_publication_material 'Bruker SHELXTL'
_computing_structure_refinement 'SHELXL-2017/1 (Sheldrick, 2017)'
_computing_structure_solution 'SHELXS-97 (Sheldrick 2008)'
_diffrn_ambient_temperature 296(2)
_diffrn_measured_fraction_theta_full 1.000
_diffrn_measured_fraction_theta_max 1.000
_diffrn_measurement_device_type 'Bruker APEX-II CCD'
_diffrn_measurement_method '\f and \w scans'
_diffrn_radiation_type MoK\a
_diffrn_radiation_wavelength 0.71073
_diffrn_reflns_av_R_equivalents 0.0473
_diffrn_reflns_av_unetI/netI 0.0423
_diffrn_reflns_Laue_measured_fraction_full 1.000
_diffrn_reflns_Laue_measured_fraction_max 1.000
_diffrn_reflns_limit_h_max 17
_diffrn_reflns_limit_h_min -17
_diffrn_reflns_limit_k_max 17
_diffrn_reflns_limit_k_min -17
_diffrn_reflns_limit_l_max 18
_diffrn_reflns_limit_l_min -18
_diffrn_reflns_number 46325
_diffrn_reflns_point_group_measured_fraction_full 1.000
_diffrn_reflns_point_group_measured_fraction_max 1.000
_diffrn_reflns_theta_full 25.242
_diffrn_reflns_theta_max 25.999
_diffrn_reflns_theta_min 1.430
_exptl_absorpt_coefficient_mu 0.795
_exptl_absorpt_correction_T_max 0.7457
_exptl_absorpt_correction_T_min 0.6808
_exptl_absorpt_correction_type multi-scan
_exptl_absorpt_process_details 'SADABS V2008/1 (Bruker AXS, 2008)'
_exptl_crystal_colour pink
_exptl_crystal_density_diffrn 1.562
_exptl_crystal_description block
_exptl_crystal_F_000 1278
_exptl_crystal_size_max 0.400
_exptl_crystal_size_mid 0.400
_exptl_crystal_size_min 0.400
_refine_diff_density_max 0.888
_refine_diff_density_min -0.730
_refine_diff_density_rms 0.079
_refine_ls_extinction_method none
_refine_ls_goodness_of_fit_ref 1.019
_refine_ls_hydrogen_treatment constr
_refine_ls_matrix_type full
_refine_ls_number_parameters 776
_refine_ls_number_reflns 10361
_refine_ls_number_restraints 2
_refine_ls_restrained_S_all 1.019
_refine_ls_R_factor_all 0.0811
_refine_ls_R_factor_gt 0.0495
_refine_ls_shift/su_max 0.001
_refine_ls_shift/su_mean 0.000
_refine_ls_structure_factor_coef Fsqd
_refine_ls_weighting_details 'w=1/[\s^2^(Fo^2^)+(0.0485P)^2^+5.8594P] where P=(Fo^2^+2Fc^2^)/3'
_refine_ls_weighting_scheme calc
_refine_ls_wR_factor_gt 0.1133
_refine_ls_wR_factor_ref 0.1364
_reflns_Friedel_coverage 0.000
_reflns_number_gt 7417
_reflns_number_total 10361
_reflns_threshold_expression 'I > 2\s(I)'
_cod_data_source_file allcif.cif
_cod_data_source_block 4
_cod_depositor_comments
;
The following automatic conversions were performed:

data item '_exptl_absorpt_correction_type' value 'multi_scan' was
changed to 'multi-scan' in accordance with the
/home/data/users/saulius/crontab/automatic-downloads/current/MDPI/lib/dictionaries/cif_core.dic
dictionary named 'cif_core.dic' version 2.4.2 last updated on
2011-04-26.

Automatic conversion script
Id: cif_fix_values 8170 2020-07-09 18:12:32Z antanas 
;
_cod_database_code 1571559
_shelx_shelxl_version_number 2017/1
_shelx_space_group_comment
; 
The symmetry employed for this shelxl refinement is uniquely defined 
by the following loop, which should always be used as a source of 
symmetry information in preference to the above space-group names. 
They are only intended as comments. 
;
_shelx_estimated_absorpt_t_min 0.742
_shelx_estimated_absorpt_t_max 0.742

loop_
_space_group_symop_operation_xyz
'x, y, z'
'-x, -y, -z'

loop_
_atom_site_label
_atom_site_type_symbol
_atom_site_fract_x
_atom_site_fract_y
_atom_site_fract_z
_atom_site_U_iso_or_equiv
_atom_site_adp_type
_atom_site_occupancy
_atom_site_site_symmetry_order
_atom_site_calc_flag
_atom_site_refinement_flags_posn
_atom_site_refinement_flags_adp
_atom_site_refinement_flags_occupancy
_atom_site_disorder_assembly
_atom_site_disorder_group
Co1 Co 0.70345(4) 0.28773(4) -0.27851(3) 0.02942(13) Uani 1 1 d . . . . .
Co2 Co 0.74457(4) 0.34742(4) -0.02581(3) 0.03085(13) Uani 1 1 d . . . . .
S1 S 0.06084(7) -0.05809(7) -0.20567(8) 0.0376(2) Uani 1 1 d . . . . .
S2 S 0.73190(9) 0.75741(10) -0.54864(8) 0.0484(3) Uani 1 1 d . . . . .
O1 O 0.5630(3) 0.3983(3) 0.3045(3) 0.0748(11) Uani 1 1 d . . . . .
O2 O 0.3472(3) 0.1503(3) 0.2140(2) 0.0756(11) Uani 1 1 d D . . . .
O3 O 1.1007(3) 0.4722(3) 0.4540(2) 0.0748(11) Uani 1 1 d . . . . .
O4 O 0.56083(19) 0.2398(2) -0.23132(18) 0.0387(6) Uani 1 1 d . . . . .
O5 O 0.59018(19) 0.2358(2) -0.08306(17) 0.0369(6) Uani 1 1 d . . . . .
O6 O 0.0437(2) -0.1101(2) -0.1330(2) 0.0538(8) Uani 1 1 d . . . . .
O7 O 0.0344(2) -0.1207(2) -0.3022(2) 0.0529(8) Uani 1 1 d . . . . .
O8 O -0.1892(2) 0.2461(2) -0.07815(19) 0.0454(7) Uani 1 1 d . . . . .
O9 O -0.2598(2) 0.1775(2) -0.23154(19) 0.0428(7) Uani 1 1 d . . . . .
O10 O 0.6768(2) 0.4011(2) -0.32540(19) 0.0412(6) Uani 1 1 d . . . . .
O11 O 0.7655(2) 0.5462(2) -0.20468(19) 0.0486(7) Uani 1 1 d . . . . .
O12 O 0.7784(3) 0.8688(3) -0.5003(3) 0.0675(10) Uani 1 1 d . . . . .
O13 O 0.6366(3) 0.7118(3) -0.6176(2) 0.0679(10) Uani 1 1 d . . . . .
O14 O 1.1498(2) 0.6746(2) -0.67449(18) 0.0443(7) Uani 1 1 d . . . . .
O15 O 1.0353(2) 0.5828(3) -0.8077(2) 0.0541(8) Uani 1 1 d . . . . .
O16 O 0.78331(19) 0.40304(19) -0.14506(16) 0.0333(6) Uani 1 1 d . . . . .
H16B H 0.768331 0.455002 -0.140821 0.040 Uiso 1 1 d R U . . .
H16C H 0.849991 0.425692 -0.143492 0.040 Uiso 1 1 d R U . . .
O17 O 0.8944(2) 0.4773(3) 0.0338(2) 0.0652(9) Uani 1 1 d . . . . .
H17C H 0.935064 0.456498 0.058646 0.078 Uiso 1 1 d R U . . .
H17D H 0.886274 0.522776 0.076846 0.078 Uiso 1 1 d R U . . .
O19 O 0.0296(4) 0.3552(4) 0.0439(5) 0.164(3) Uani 1 1 d . . . . .
H19C H -0.031766 0.324944 0.009882 0.197 Uiso 1 1 d R U . . .
H19D H 0.048964 0.308662 0.051372 0.197 Uiso 1 1 d R U . . .
O20 O 0.821(2) 0.7469(8) -0.0764(8) 0.118(7) Uani 0.57(5) 1 d . . P A 1
H20E H 0.804925 0.686588 -0.114504 0.141 Uiso 1 1 d R U . A 1
H20F H 0.859795 0.794878 -0.099265 0.141 Uiso 1 1 d R U . A 1
O20' O 0.7935(14) 0.798(5) -0.0780(13) 0.164(19) Uani 0.43(5) 1 d . . P A 2
O21 O 0.3979(12) -0.0071(8) 0.0861(14) 0.138(7) Uiso 0.55(4) 1 d D . P B 1
O21' O 0.4184(18) -0.0125(12) 0.132(3) 0.208 Uiso 0.45(4) 1 d D U P B 2
N1 N 0.6766(3) 0.4546(2) 0.0312(2) 0.0382(7) Uani 1 1 d . . . . .
N2 N 0.4293(3) 0.3446(3) 0.1850(2) 0.0488(9) Uani 1 1 d . . . . .
H2A H 0.377026 0.291198 0.146308 0.059 Uiso 1 1 calc R U . . .
N3 N 0.4720(3) 0.2114(3) 0.3422(3) 0.0571(10) Uani 1 1 d . . . . .
H3A H 0.529335 0.264534 0.374528 0.069 Uiso 1 1 calc R U . . .
N4 N 0.6359(2) 0.1809(2) 0.5837(2) 0.0337(7) Uani 1 1 d . . . . .
N5 N 0.7356(3) 0.2914(3) 0.0974(2) 0.0443(8) Uani 1 1 d . . . . .
N6 N 0.9183(5) 0.4172(4) 0.3918(3) 0.108(2) Uani 1 1 d . . . . .
C1 C 0.7158(4) 0.5552(3) 0.0292(3) 0.0494(11) Uani 1 1 d . . . . .
H1A H 0.772961 0.580019 -0.001616 0.059 Uiso 1 1 calc R U . . .
C2 C 0.6746(4) 0.6233(4) 0.0709(3) 0.0592(13) Uani 1 1 d . . . . .
H2B H 0.702894 0.692294 0.067335 0.071 Uiso 1 1 calc R U . . .
C3 C 0.5918(4) 0.5882(4) 0.1177(3) 0.0532(12) Uani 1 1 d . . . . .
H3B H 0.563761 0.633546 0.146903 0.064 Uiso 1 1 calc R U . . .
C4 C 0.5499(3) 0.4852(3) 0.1214(3) 0.0413(9) Uani 1 1 d . . . . .
C5 C 0.5947(3) 0.4217(3) 0.0767(3) 0.0396(9) Uani 1 1 d . . . . .
H5A H 0.566387 0.351933 0.078231 0.047 Uiso 1 1 calc R U . . .
C6 C 0.4598(4) 0.4479(4) 0.1738(3) 0.0555(12) Uani 1 1 d . . . . .
H6C H 0.479169 0.498328 0.235704 0.067 Uiso 1 1 calc R U . . .
H6D H 0.398234 0.448745 0.141374 0.067 Uiso 1 1 calc R U . . .
C7 C 0.4799(4) 0.3301(4) 0.2533(3) 0.0498(11) Uani 1 1 d . . . . .
C8 C 0.4272(4) 0.2203(4) 0.2674(3) 0.0500(11) Uani 1 1 d . . . . .
C9 C 0.4306(4) 0.1162(4) 0.3747(3) 0.0527(11) Uani 1 1 d . . . . .
H9A H 0.400077 0.053379 0.321122 0.063 Uiso 1 1 calc R U . . .
H9B H 0.375219 0.116685 0.410960 0.063 Uiso 1 1 calc R U . . .
C10 C 0.5205(3) 0.1147(3) 0.4349(3) 0.0392(9) Uani 1 1 d . . . . .
C11 C 0.5690(4) 0.0514(3) 0.3999(3) 0.0474(10) Uani 1 1 d . . . . .
H11A H 0.546593 0.007529 0.338350 0.057 Uiso 1 1 calc R U . . .
C12 C 0.6513(3) 0.0537(3) 0.4570(3) 0.0479(10) Uani 1 1 d . . . . .
H12B H 0.685372 0.011658 0.434691 0.058 Uiso 1 1 calc R U . . .
C13 C 0.6820(3) 0.1193(3) 0.5473(3) 0.0407(9) Uani 1 1 d . . . . .
H13B H 0.737952 0.120863 0.585313 0.049 Uiso 1 1 calc R U . . .
C14 C 0.5559(3) 0.1777(3) 0.5276(3) 0.0367(9) Uani 1 1 d . . . . .
H14A H 0.522393 0.219617 0.551829 0.044 Uiso 1 1 calc R U . . .
C15 C 0.6651(4) 0.2032(4) 0.1034(3) 0.0621(14) Uani 1 1 d . . . . .
H15A H 0.610696 0.162700 0.051880 0.074 Uiso 1 1 calc R U . . .
C16 C 0.6616(4) 0.1627(4) 0.1771(4) 0.0606(13) Uani 1 1 d . . . . .
H16A H 0.600464 0.106458 0.181839 0.073 Uiso 1 1 calc R U . C 1
O18 O 0.7102(4) 0.3690(5) 0.4230(5) 0.089(2) Uani 0.616(5) 1 d . . P D 1
H18A H 0.651308 0.318493 0.392866 0.106 Uiso 0.616(5) 1 d R U P D 1
H18B H 0.719118 0.366555 0.479066 0.106 Uiso 0.616(5) 1 d R U P D 1
C17 C 0.7498(7) 0.2070(6) 0.2431(6) 0.0471(19) Uani 0.616(5) 1 d . . P D 1
H17A H 0.750954 0.181203 0.294275 0.056 Uiso 0.616(5) 1 calc R U P D 1
C18 C 0.8381(5) 0.2906(5) 0.2341(4) 0.0385(16) Uani 0.616(5) 1 d . . P D 1
C19 C 0.8303(5) 0.3275(5) 0.1587(4) 0.0390(16) Uani 0.616(5) 1 d . . P D 1
H19A H 0.891419 0.379107 0.148098 0.047 Uiso 0.616(5) 1 calc R U P D 1
C20 C 0.9412(6) 0.3424(6) 0.3026(5) 0.0458(18) Uani 0.616(5) 1 d . . P D 1
H20A H 0.999252 0.384483 0.275860 0.055 Uiso 0.616(5) 1 d R U P D 1
H20B H 0.957913 0.290153 0.320890 0.055 Uiso 0.616(5) 1 d R U P D 1
O18' O 1.0012(9) 0.3471(8) 0.2536(9) 0.095(4) Uani 0.384(5) 1 d . . P D 2
H18D H 0.981480 0.323116 0.194301 0.114 Uiso 0.384(5) 1 d R U P D 2
H18E H 1.060016 0.402186 0.266831 0.114 Uiso 0.384(5) 1 d R U P D 2
C17' C 0.7045(13) 0.2297(11) 0.2632(9) 0.058(3) Uani 0.384(5) 1 d . . P D 2
H17B H 0.704512 0.205521 0.315531 0.069 Uiso 0.384(5) 1 calc R U P D 2
C18' C 0.7490(8) 0.3366(9) 0.2713(7) 0.041(3) Uani 0.384(5) 1 d . . P D 2
C19' C 0.7585(8) 0.3654(8) 0.1900(7) 0.038(2) Uani 0.384(5) 1 d . . P D 2
H19B H 0.780952 0.436488 0.194366 0.046 Uiso 0.384(5) 1 calc R U P D 2
C20' C 0.7891(8) 0.4185(10) 0.3660(7) 0.046(3) Uani 0.384(5) 1 d . . P D 2
H20C H 0.744075 0.397056 0.411424 0.056 Uiso 0.384(5) 1 calc R U P D 2
H20D H 0.796727 0.487024 0.362344 0.056 Uiso 0.384(5) 1 calc R U P D 2
C21 C 1.0245(7) 0.4776(6) 0.4712(8) 0.135(4) Uani 1 1 d . . . . .
C22 C 0.5322(3) 0.2152(3) -0.1595(2) 0.0281(7) Uani 1 1 d . . . . .
C23 C 0.4131(3) 0.1530(3) -0.1654(2) 0.0273(7) Uani 1 1 d . . . . .
C24 C 0.3707(3) 0.1140(3) -0.0933(3) 0.0401(9) Uani 1 1 d . . . . .
H24A H 0.415312 0.129201 -0.037827 0.048 Uiso 1 1 calc R U . . .
C25 C 0.2631(3) 0.0529(3) -0.1029(3) 0.0452(10) Uani 1 1 d . . . . .
H25A H 0.235096 0.026500 -0.054501 0.054 Uiso 1 1 calc R U . . .
C26 C 0.1972(3) 0.0314(3) -0.1852(3) 0.0318(8) Uani 1 1 d . . . . .
C27 C 0.2377(3) 0.0728(3) -0.2567(3) 0.0380(9) Uani 1 1 d . . . . .
H27A H 0.192564 0.059714 -0.311141 0.046 Uiso 1 1 calc R U . . .
C28 C 0.3454(3) 0.1337(3) -0.2462(3) 0.0339(8) Uani 1 1 d . . . . .
H28A H 0.372998 0.162114 -0.293749 0.041 Uiso 1 1 calc R U . . .
C29 C -0.0123(3) 0.0173(3) -0.1927(3) 0.0335(8) Uani 1 1 d . . . . .
C30 C -0.0551(3) 0.0319(3) -0.2702(3) 0.0412(9) Uani 1 1 d . . . . .
H30A H -0.041945 0.006018 -0.329355 0.049 Uiso 1 1 calc R U . . .
C31 C -0.1177(3) 0.0852(3) -0.2598(3) 0.0426(10) Uani 1 1 d . . . . .
H31A H -0.147977 0.093866 -0.312342 0.051 Uiso 1 1 calc R U . . .
C32 C -0.1359(3) 0.1259(3) -0.1718(3) 0.0332(8) Uani 1 1 d . . . . .
C33 C -0.0929(4) 0.1103(4) -0.0948(3) 0.0503(11) Uani 1 1 d . . . . .
H33A H -0.105585 0.136397 -0.035535 0.060 Uiso 1 1 calc R U . . .
C35 C -0.0308(4) 0.0560(4) -0.1051(3) 0.0517(11) Uani 1 1 d . . . . .
H35A H -0.001770 0.045641 -0.052882 0.062 Uiso 1 1 calc R U . . .
C36 C -0.2011(3) 0.1880(3) -0.1600(3) 0.0352(8) Uani 1 1 d . . . . .
C37 C 0.7174(3) 0.4988(3) -0.2884(3) 0.0346(8) Uani 1 1 d . . . . .
C38 C 0.7089(3) 0.5657(3) -0.3483(3) 0.0321(8) Uani 1 1 d . . . . .
C39 C 0.6424(3) 0.5198(3) -0.4342(3) 0.0469(10) Uani 1 1 d . . . . .
H39A H 0.596651 0.447996 -0.452391 0.056 Uiso 1 1 calc R U . . .
C40 C 0.6435(3) 0.5798(4) -0.4936(3) 0.0506(11) Uani 1 1 d . . . . .
H40A H 0.598970 0.548742 -0.551822 0.061 Uiso 1 1 calc R U . . .
C41 C 0.7112(3) 0.6862(3) -0.4658(3) 0.0358(8) Uani 1 1 d . . . . .
C42 C 0.7734(3) 0.7340(3) -0.3779(3) 0.0463(10) Uani 1 1 d . . . . .
H42A H 0.815533 0.806647 -0.358045 0.056 Uiso 1 1 calc R U . . .
C43 C 0.7725(4) 0.6735(3) -0.3199(3) 0.0468(10) Uani 1 1 d . . . . .
H43A H 0.815208 0.705299 -0.260756 0.056 Uiso 1 1 calc R U . . .
C44 C 0.8302(3) 0.7275(4) -0.6013(3) 0.0442(10) Uani 1 1 d . . . . .
C45 C 0.9285(4) 0.7625(4) -0.5498(3) 0.0630(14) Uani 1 1 d . . . . .
H45A H 0.945867 0.806559 -0.488598 0.076 Uiso 1 1 calc R U . . .
C46 C 1.0025(3) 0.7320(4) -0.5892(3) 0.0572(13) Uani 1 1 d . . . . .
H46A H 1.069092 0.754913 -0.553792 0.069 Uiso 1 1 calc R U . . .
C47 C 0.9784(3) 0.6684(3) -0.6798(3) 0.0385(9) Uani 1 1 d . . . . .
C48 C 0.8804(5) 0.6344(7) -0.7288(4) 0.113(3) Uani 1 1 d . . . . .
H48A H 0.862952 0.591314 -0.790455 0.135 Uiso 1 1 calc R U . . .
C49 C 0.8047(5) 0.6623(7) -0.6893(4) 0.123(3) Uani 1 1 d . . . . .
H49A H 0.736830 0.635956 -0.723522 0.147 Uiso 1 1 calc R U . . .
C50 C 1.0605(3) 0.6389(3) -0.7237(3) 0.0369(9) Uani 1 1 d . . . . .

loop_
_atom_site_aniso_label
_atom_site_aniso_U_11
_atom_site_aniso_U_22
_atom_site_aniso_U_33
_atom_site_aniso_U_23
_atom_site_aniso_U_13
_atom_site_aniso_U_12
Co1 0.0232(2) 0.0333(3) 0.0285(3) 0.0043(2) 0.00440(19) 0.0119(2)
Co2 0.0235(2) 0.0359(3) 0.0275(3) 0.0023(2) 0.00157(19) 0.0118(2)
S1 0.0229(4) 0.0292(5) 0.0583(6) 0.0101(4) 0.0037(4) 0.0110(4)
S2 0.0523(6) 0.0701(8) 0.0526(6) 0.0338(6) 0.0268(5) 0.0441(6)
O1 0.075(2) 0.065(2) 0.070(2) 0.0108(19) -0.019(2) 0.025(2)
O2 0.062(2) 0.074(2) 0.071(2) 0.022(2) -0.0165(19) 0.0142(19)
O3 0.0464(19) 0.105(3) 0.055(2) -0.0191(19) -0.0077(15) 0.041(2)
O4 0.0242(12) 0.0551(17) 0.0367(15) 0.0179(13) 0.0071(11) 0.0144(12)
O5 0.0250(12) 0.0434(15) 0.0331(14) 0.0075(12) -0.0017(11) 0.0089(11)
O6 0.0360(15) 0.0480(17) 0.090(2) 0.0396(17) 0.0147(15) 0.0187(14)
O7 0.0345(15) 0.0398(16) 0.066(2) -0.0105(14) -0.0034(14) 0.0150(13)
O8 0.0463(16) 0.0596(18) 0.0393(16) 0.0068(14) 0.0051(13) 0.0364(15)
O9 0.0422(15) 0.0439(16) 0.0458(16) 0.0064(13) -0.0019(13) 0.0270(13)
O10 0.0419(15) 0.0352(15) 0.0448(16) 0.0108(13) 0.0039(12) 0.0159(12)
O11 0.0644(19) 0.0433(17) 0.0349(16) 0.0073(13) 0.0040(14) 0.0234(15)
O12 0.089(3) 0.064(2) 0.085(2) 0.0412(19) 0.047(2) 0.052(2)
O13 0.059(2) 0.119(3) 0.062(2) 0.046(2) 0.0186(17) 0.062(2)
O14 0.0258(13) 0.0583(18) 0.0371(15) 0.0023(13) 0.0058(11) 0.0136(13)
O15 0.0299(14) 0.074(2) 0.0389(17) -0.0090(15) 0.0028(12) 0.0184(14)
O16 0.0281(13) 0.0341(14) 0.0345(14) 0.0039(11) 0.0062(10) 0.0138(11)
O17 0.0421(17) 0.071(2) 0.056(2) 0.0007(17) -0.0076(15) 0.0109(16)
O19 0.078(3) 0.088(4) 0.280(8) 0.024(4) -0.008(4) 0.013(3)
O20 0.207(15) 0.041(6) 0.054(5) 0.011(4) 0.033(7) 0.005(5)
O20' 0.081(11) 0.21(4) 0.098(11) 0.001(15) 0.005(7) -0.006(14)
N1 0.0444(19) 0.0342(18) 0.0337(17) 0.0064(14) 0.0113(14) 0.0163(15)
N2 0.045(2) 0.064(2) 0.043(2) 0.0151(18) 0.0125(16) 0.0288(19)
N3 0.063(2) 0.061(2) 0.042(2) 0.0110(19) -0.0026(18) 0.025(2)
N4 0.0298(16) 0.0342(17) 0.0336(17) 0.0053(14) 0.0057(13) 0.0131(13)
N5 0.0444(19) 0.0397(19) 0.0334(18) 0.0046(15) -0.0083(15) 0.0088(16)
N6 0.101(4) 0.098(4) 0.042(3) 0.013(3) -0.037(3) -0.024(3)
C1 0.061(3) 0.045(3) 0.039(2) 0.013(2) 0.013(2) 0.020(2)
C2 0.085(4) 0.036(2) 0.057(3) 0.011(2) 0.010(3) 0.029(2)
C3 0.076(3) 0.052(3) 0.042(2) 0.006(2) 0.009(2) 0.043(3)
C4 0.053(2) 0.050(2) 0.031(2) 0.0095(18) 0.0052(18) 0.033(2)
C5 0.046(2) 0.040(2) 0.038(2) 0.0122(18) 0.0121(18) 0.0230(19)
C6 0.059(3) 0.081(3) 0.049(3) 0.021(2) 0.018(2) 0.050(3)
C7 0.048(3) 0.066(3) 0.037(2) 0.007(2) 0.006(2) 0.031(2)
C8 0.047(3) 0.059(3) 0.049(3) 0.014(2) 0.011(2) 0.028(2)
C9 0.050(3) 0.058(3) 0.042(2) 0.011(2) -0.002(2) 0.018(2)
C10 0.039(2) 0.040(2) 0.031(2) 0.0076(17) 0.0041(16) 0.0116(18)
C11 0.057(3) 0.046(2) 0.031(2) 0.0026(18) 0.0100(19) 0.019(2)
C12 0.054(3) 0.044(2) 0.044(2) 0.000(2) 0.010(2) 0.028(2)
C13 0.038(2) 0.040(2) 0.042(2) 0.0071(18) 0.0040(17) 0.0185(18)
C14 0.0332(19) 0.036(2) 0.034(2) 0.0053(17) 0.0056(16) 0.0121(17)
C15 0.064(3) 0.052(3) 0.041(3) 0.009(2) -0.011(2) 0.002(2)
C16 0.059(3) 0.046(3) 0.063(3) 0.021(2) 0.003(2) 0.008(2)
O18 0.042(3) 0.095(5) 0.088(5) -0.027(4) -0.012(3) 0.024(3)
C17 0.061(5) 0.045(4) 0.043(4) 0.016(4) 0.008(4) 0.029(4)
C18 0.045(4) 0.038(4) 0.030(3) -0.005(3) -0.004(3) 0.025(3)
C19 0.034(3) 0.039(4) 0.033(3) 0.001(3) -0.003(3) 0.012(3)
C20 0.047(4) 0.056(4) 0.031(4) -0.005(3) -0.007(3) 0.031(4)
O18' 0.070(7) 0.073(7) 0.116(10) -0.004(6) 0.016(7) 0.024(6)
C17' 0.079(11) 0.058(9) 0.039(7) 0.015(6) 0.008(7) 0.031(8)
C18' 0.030(5) 0.063(7) 0.030(5) 0.011(5) 0.005(4) 0.021(5)
C19' 0.034(5) 0.045(6) 0.048(6) 0.021(5) 0.016(4) 0.024(5)
C20' 0.041(6) 0.066(8) 0.031(6) 0.007(5) 0.001(5) 0.028(6)
C21 0.148(7) 0.115(6) 0.254(11) 0.130(7) 0.151(7) 0.108(6)
C22 0.0276(17) 0.0288(18) 0.0291(19) 0.0043(15) 0.0054(14) 0.0157(15)
C23 0.0236(16) 0.0244(17) 0.0313(19) 0.0030(14) 0.0033(14) 0.0111(14)
C24 0.0285(19) 0.054(2) 0.031(2) 0.0157(18) -0.0003(15) 0.0097(18)
C25 0.033(2) 0.057(3) 0.045(2) 0.024(2) 0.0053(17) 0.0146(19)
C26 0.0235(17) 0.0300(19) 0.041(2) 0.0080(16) 0.0043(15) 0.0122(15)
C27 0.0276(18) 0.049(2) 0.035(2) 0.0112(18) 0.0003(15) 0.0160(17)
C28 0.0303(19) 0.038(2) 0.033(2) 0.0119(16) 0.0038(15) 0.0135(16)
C29 0.0234(17) 0.0318(19) 0.044(2) 0.0106(17) 0.0035(15) 0.0110(15)
C30 0.041(2) 0.051(2) 0.036(2) 0.0079(18) 0.0094(17) 0.027(2)
C31 0.048(2) 0.057(3) 0.035(2) 0.0148(19) 0.0061(18) 0.034(2)
C32 0.0300(18) 0.034(2) 0.038(2) 0.0107(16) 0.0068(15) 0.0160(16)
C33 0.068(3) 0.065(3) 0.036(2) 0.016(2) 0.011(2) 0.047(3)
C35 0.066(3) 0.068(3) 0.040(2) 0.018(2) 0.005(2) 0.047(3)
C36 0.0297(19) 0.037(2) 0.043(2) 0.0121(18) 0.0080(16) 0.0184(16)
C37 0.0314(19) 0.040(2) 0.037(2) 0.0124(18) 0.0143(16) 0.0180(17)
C38 0.0299(18) 0.036(2) 0.034(2) 0.0100(16) 0.0126(15) 0.0167(16)
C39 0.040(2) 0.034(2) 0.057(3) 0.011(2) -0.0040(19) 0.0102(18)
C40 0.045(2) 0.052(3) 0.045(2) 0.009(2) -0.0095(19) 0.017(2)
C41 0.0320(19) 0.046(2) 0.040(2) 0.0165(18) 0.0148(16) 0.0241(18)
C42 0.048(2) 0.034(2) 0.047(2) 0.0125(19) 0.0053(19) 0.0081(19)
C43 0.058(3) 0.039(2) 0.033(2) 0.0064(18) -0.0003(19) 0.014(2)
C44 0.043(2) 0.066(3) 0.042(2) 0.025(2) 0.0203(18) 0.034(2)
C45 0.039(2) 0.075(3) 0.052(3) -0.010(2) 0.011(2) 0.019(2)
C46 0.029(2) 0.074(3) 0.049(3) -0.005(2) 0.0053(19) 0.017(2)
C47 0.0305(19) 0.052(2) 0.034(2) 0.0114(18) 0.0090(16) 0.0187(18)
C48 0.070(4) 0.223(8) 0.035(3) -0.034(4) -0.011(2) 0.098(5)
C49 0.071(4) 0.253(10) 0.046(3) -0.019(4) -0.011(3) 0.111(5)
C50 0.0262(18) 0.044(2) 0.034(2) 0.0079(18) 0.0068(15) 0.0114(17)

loop_
_atom_type_symbol
_atom_type_description
_atom_type_scat_dispersion_real
_atom_type_scat_dispersion_imag
_atom_type_scat_source
C C 0.0033 0.0016 'International Tables Vol C Tables 4.2.6.8 and 6.1.1.4'
N N 0.0061 0.0033 'International Tables Vol C Tables 4.2.6.8 and 6.1.1.4'
O O 0.0106 0.0060 'International Tables Vol C Tables 4.2.6.8 and 6.1.1.4'
S S 0.1246 0.1234 'International Tables Vol C Tables 4.2.6.8 and 6.1.1.4'
Co Co 0.3494 0.9721 'International Tables Vol C Tables 4.2.6.8 and 6.1.1.4'
H H 0.0000 0.0000 'International Tables Vol C Tables 4.2.6.8 and 6.1.1.4'

loop_
_geom_angle_atom_site_label_1
_geom_angle_atom_site_label_2
_geom_angle_atom_site_label_3
_geom_angle
_geom_angle_site_symmetry_1
_geom_angle_site_symmetry_3
_geom_angle_publ_flag
O4 Co1 O10 91.54(11) . . ?
O4 Co1 O14 175.24(11) . 2_764 ?
O10 Co1 O14 93.09(11) . 2_764 ?
O4 Co1 O9 91.76(11) . 1_655 ?
O10 Co1 O9 176.57(11) . 1_655 ?
O14 Co1 O9 83.63(11) 2_764 1_655 ?
O4 Co1 N4 93.77(11) . 1_554 ?
O10 Co1 N4 88.43(11) . 1_554 ?
O14 Co1 N4 85.27(11) 2_764 1_554 ?
O9 Co1 N4 92.30(11) 1_655 1_554 ?
O4 Co1 O16 91.10(10) . . ?
O10 Co1 O16 89.80(10) . . ?
O14 Co1 O16 90.01(10) 2_764 . ?
O9 Co1 O16 89.18(10) 1_655 . ?
N4 Co1 O16 174.87(11) 1_554 . ?
O8 Co2 O5 94.11(11) 1_655 . ?
O8 Co2 O17 93.27(13) 1_655 . ?
O5 Co2 O17 172.14(13) . . ?
O8 Co2 O16 85.33(10) 1_655 . ?
O5 Co2 O16 97.90(10) . . ?
O17 Co2 O16 79.99(11) . . ?
O8 Co2 N1 179.14(12) 1_655 . ?
O5 Co2 N1 86.51(11) . . ?
O17 Co2 N1 86.14(13) . . ?
O16 Co2 N1 95.18(11) . . ?
O8 Co2 N5 86.46(13) 1_655 . ?
O5 Co2 N5 90.20(11) . . ?
O17 Co2 N5 92.97(13) . . ?
O16 Co2 N5 168.85(12) . . ?
N1 Co2 N5 92.94(13) . . ?
O7 S1 O6 119.19(19) . . ?
O7 S1 C29 107.41(18) . . ?
O6 S1 C29 107.59(18) . . ?
O7 S1 C26 106.87(18) . . ?
O6 S1 C26 107.89(17) . . ?
C29 S1 C26 107.39(17) . . ?
O13 S2 O12 119.2(2) . . ?
O13 S2 C41 109.1(2) . . ?
O12 S2 C41 109.3(2) . . ?
O13 S2 C44 108.8(2) . . ?
O12 S2 C44 108.5(2) . . ?
C41 S2 C44 100.45(18) . . ?
C22 O4 Co1 133.8(2) . . ?
C22 O5 Co2 131.5(2) . . ?
C36 O8 Co2 131.2(2) . 1_455 ?
C36 O9 Co1 131.7(2) . 1_455 ?
C37 O10 Co1 128.3(3) . . ?
C50 O14 Co1 127.0(2) . 2_764 ?
Co2 O16 Co1 115.06(11) . . ?
Co2 O16 H16B 108.5 . . ?
Co1 O16 H16B 108.5 . . ?
Co2 O16 H16C 108.5 . . ?
Co1 O16 H16C 108.5 . . ?
H16B O16 H16C 107.6 . . ?
Co2 O17 H17C 109.4 . . ?
Co2 O17 H17D 109.1 . . ?
H17C O17 H17D 108.0 . . ?
H19C O19 H19D 109.5 . . ?
H20E O20 H20F 109.5 . . ?
C1 N1 C5 117.2(3) . . ?
C1 N1 Co2 123.9(3) . . ?
C5 N1 Co2 118.8(3) . . ?
C7 N2 C6 121.2(4) . . ?
C7 N2 H2A 119.4 . . ?
C6 N2 H2A 119.4 . . ?
C8 N3 C9 124.2(4) . . ?
C8 N3 H3A 117.9 . . ?
C9 N3 H3A 117.9 . . ?
C13 N4 C14 117.1(3) . . ?
C13 N4 Co1 118.2(2) . 1_556 ?
C14 N4 Co1 124.4(2) . 1_556 ?
C15 N5 C19 112.2(4) . . ?
C15 N5 C19' 105.1(5) . . ?
C15 N5 Co2 125.5(3) . . ?
C19 N5 Co2 117.0(3) . . ?
C19' N5 Co2 119.6(4) . . ?
C21 N6 C20 108.1(5) . . ?
C21 N6 C20' 139.6(6) . . ?
N1 C1 C2 122.5(4) . . ?
N1 C1 H1A 118.8 . . ?
C2 C1 H1A 118.8 . . ?
C3 C2 C1 119.3(4) . . ?
C3 C2 H2B 120.4 . . ?
C1 C2 H2B 120.4 . . ?
C2 C3 C4 119.6(4) . . ?
C2 C3 H3B 120.2 . . ?
C4 C3 H3B 120.2 . . ?
C5 C4 C3 117.5(4) . . ?
C5 C4 C6 123.3(4) . . ?
C3 C4 C6 119.2(4) . . ?
N1 C5 C4 123.9(4) . . ?
N1 C5 H5A 118.0 . . ?
C4 C5 H5A 118.0 . . ?
N2 C6 C4 116.1(3) . . ?
N2 C6 H6C 108.3 . . ?
C4 C6 H6C 108.3 . . ?
N2 C6 H6D 108.3 . . ?
C4 C6 H6D 108.3 . . ?
H6C C6 H6D 107.4 . . ?
O1 C7 N2 124.2(5) . . ?
O1 C7 C8 120.5(4) . . ?
N2 C7 C8 115.4(4) . . ?
O2 C8 N3 124.7(5) . . ?
O2 C8 C7 120.9(4) . . ?
N3 C8 C7 114.3(4) . . ?
N3 C9 C10 109.3(4) . . ?
N3 C9 H9A 109.8 . . ?
C10 C9 H9A 109.8 . . ?
N3 C9 H9B 109.8 . . ?
C10 C9 H9B 109.8 . . ?
H9A C9 H9B 108.3 . . ?
C11 C10 C14 118.2(4) . . ?
C11 C10 C9 121.3(4) . . ?
C14 C10 C9 120.4(4) . . ?
C10 C11 C12 119.2(4) . . ?
C10 C11 H11A 120.4 . . ?
C12 C11 H11A 120.4 . . ?
C13 C12 C11 118.6(4) . . ?
C13 C12 H12B 120.7 . . ?
C11 C12 H12B 120.7 . . ?
N4 C13 C12 123.6(4) . . ?
N4 C13 H13B 118.2 . . ?
C12 C13 H13B 118.2 . . ?
N4 C14 C10 123.1(4) . . ?
N4 C14 H14A 118.4 . . ?
C10 C14 H14A 118.4 . . ?
N5 C15 C16 126.9(4) . . ?
N5 C15 H15A 116.6 . . ?
C16 C15 H15A 116.6 . . ?
C17' C16 C15 118.4(7) . . ?
C17 C16 C15 117.6(5) . . ?
C17 C16 H16A 121.2 . . ?
C15 C16 H16A 121.2 . . ?
H18A O18 H18B 109.5 . . ?
C16 C17 C18 119.5(7) . . ?
C16 C17 H17A 120.3 . . ?
C18 C17 H17A 120.3 . . ?
C17 C18 C19 117.5(6) . . ?
C17 C18 C20 123.0(7) . . ?
C19 C18 C20 119.5(6) . . ?
C18 C19 N5 123.2(6) . . ?
C18 C19 H19A 118.4 . . ?
N5 C19 H19A 118.4 . . ?
C18 C20 N6 103.3(5) . . ?
C18 C20 H20A 110.9 . . ?
N6 C20 H20A 111.0 . . ?
C18 C20 H20B 111.1 . . ?
N6 C20 H20B 111.3 . . ?
H20A C20 H20B 109.1 . . ?
H18D O18' H18E 109.5 . . ?
C16 C17' C18' 117.3(11) . . ?
C16 C17' H17B 121.4 . . ?
C18' C17' H17B 121.4 . . ?
C19' C18' C17' 117.5(10) . . ?
C19' C18' C20' 121.1(11) . . ?
C17' C18' C20' 121.3(10) . . ?
C18' C19' N5 123.9(9) . . ?
C18' C19' H19B 118.1 . . ?
N5 C19' H19B 118.1 . . ?
C18' C20' N6 98.4(7) . . ?
C18' C20' H20C 112.1 . . ?
N6 C20' H20C 112.1 . . ?
C18' C20' H20D 112.1 . . ?
N6 C20' H20D 112.1 . . ?
H20C C20' H20D 109.7 . . ?
O3 C21 C21 149.4(16) . 2_766 ?
O3 C21 N6 119.5(8) . . ?
C21 C21 N6 90.5(9) 2_766 . ?
O4 C22 O5 127.6(3) . . ?
O4 C22 C23 115.9(3) . . ?
O5 C22 C23 116.5(3) . . ?
C24 C23 C28 119.2(3) . . ?
C24 C23 C22 122.1(3) . . ?
C28 C23 C22 118.7(3) . . ?
C25 C24 C23 120.7(3) . . ?
C25 C24 H24A 119.6 . . ?
C23 C24 H24A 119.6 . . ?
C24 C25 C26 119.3(4) . . ?
C24 C25 H25A 120.3 . . ?
C26 C25 H25A 120.3 . . ?
C25 C26 C27 120.8(3) . . ?
C25 C26 S1 120.8(3) . . ?
C27 C26 S1 118.2(3) . . ?
C28 C27 C26 119.3(3) . . ?
C28 C27 H27A 120.4 . . ?
C26 C27 H27A 120.4 . . ?
C27 C28 C23 120.7(3) . . ?
C27 C28 H28A 119.7 . . ?
C23 C28 H28A 119.7 . . ?
C30 C29 C35 120.6(3) . . ?
C30 C29 S1 120.1(3) . . ?
C35 C29 S1 119.2(3) . . ?
C29 C30 C31 119.5(4) . . ?
C29 C30 H30A 120.3 . . ?
C31 C30 H30A 120.3 . . ?
C30 C31 C32 120.7(4) . . ?
C30 C31 H31A 119.7 . . ?
C32 C31 H31A 119.7 . . ?
C33 C32 C31 119.2(3) . . ?
C33 C32 C36 120.2(3) . . ?
C31 C32 C36 120.6(3) . . ?
C32 C33 C35 120.3(4) . . ?
C32 C33 H33A 119.8 . . ?
C35 C33 H33A 119.8 . . ?
C29 C35 C33 119.7(4) . . ?
C29 C35 H35A 120.1 . . ?
C33 C35 H35A 120.1 . . ?
O9 C36 O8 126.8(3) . . ?
O9 C36 C32 117.3(3) . . ?
O8 C36 C32 115.8(3) . . ?
O10 C37 O11 125.4(4) . . ?
O10 C37 C38 117.5(3) . . ?
O11 C37 C38 117.2(3) . . ?
C39 C38 C43 119.3(4) . . ?
C39 C38 C37 120.5(3) . . ?
C43 C38 C37 120.0(3) . . ?
C38 C39 C40 120.3(4) . . ?
C38 C39 H39A 119.8 . . ?
C40 C39 H39A 119.8 . . ?
C41 C40 C39 119.4(4) . . ?
C41 C40 H40A 120.3 . . ?
C39 C40 H40A 120.3 . . ?
C42 C41 C40 120.7(4) . . ?
C42 C41 S2 119.3(3) . . ?
C40 C41 S2 119.4(3) . . ?
C43 C42 C41 119.3(4) . . ?
C43 C42 H42A 120.3 . . ?
C41 C42 H42A 120.3 . . ?
C42 C43 C38 120.7(4) . . ?
C42 C43 H43A 119.6 . . ?
C38 C43 H43A 119.6 . . ?
C49 C44 C45 120.0(4) . . ?
C49 C44 S2 119.8(4) . . ?
C45 C44 S2 120.0(3) . . ?
C44 C45 C46 119.7(4) . . ?
C44 C45 H45A 120.2 . . ?
C46 C45 H45A 120.2 . . ?
C47 C46 C45 120.6(4) . . ?
C47 C46 H46A 119.7 . . ?
C45 C46 H46A 119.7 . . ?
C48 C47 C46 118.4(4) . . ?
C48 C47 C50 121.1(4) . . ?
C46 C47 C50 120.5(3) . . ?
C47 C48 C49 121.5(5) . . ?
C47 C48 H48A 119.3 . . ?
C49 C48 H48A 119.3 . . ?
C44 C49 C48 119.8(5) . . ?
C44 C49 H49A 120.1 . . ?
C48 C49 H49A 120.1 . . ?
O14 C50 O15 124.5(3) . . ?
O14 C50 C47 117.5(3) . . ?
O15 C50 C47 117.9(3) . . ?

loop_
_geom_bond_atom_site_label_1
_geom_bond_atom_site_label_2
_geom_bond_distance
_geom_bond_site_symmetry_2
_geom_bond_publ_flag
Co1 O4 2.054(2) . ?
Co1 O10 2.088(3) . ?
Co1 O14 2.106(3) 2_764 ?
Co1 O9 2.118(3) 1_655 ?
Co1 N4 2.133(3) 1_554 ?
Co1 O16 2.147(2) . ?
Co2 O8 2.063(3) 1_655 ?
Co2 O5 2.069(2) . ?
Co2 O17 2.118(3) . ?
Co2 O16 2.134(2) . ?
Co2 N1 2.167(3) . ?
Co2 N5 2.172(3) . ?
S1 O7 1.436(3) . ?
S1 O6 1.442(3) . ?
S1 C29 1.765(4) . ?
S1 C26 1.772(3) . ?
S2 O13 1.439(3) . ?
S2 O12 1.439(4) . ?
S2 C41 1.757(4) . ?
S2 C44 1.772(4) . ?
O1 C7 1.227(5) . ?
O2 C8 1.223(5) . ?
O3 C21 1.139(7) . ?
O4 C22 1.246(4) . ?
O5 C22 1.257(4) . ?
O8 C36 1.261(5) . ?
O9 C36 1.248(4) . ?
O10 C37 1.249(4) . ?
O11 C37 1.262(5) . ?
O14 C50 1.247(4) . ?
O15 C50 1.256(4) . ?
O16 H16B 0.8501 . ?
O16 H16C 0.8501 . ?
O17 H17C 0.8504 . ?
O17 H17D 0.8499 . ?
O19 H19C 0.8502 . ?
O19 H19D 0.8501 . ?
O20 H20E 0.8499 . ?
O20 H20F 0.8500 . ?
N1 C1 1.341(5) . ?
N1 C5 1.341(5) . ?
N2 C7 1.315(5) . ?
N2 C6 1.436(6) . ?
N2 H2A 0.8600 . ?
N3 C8 1.309(6) . ?
N3 C9 1.476(6) . ?
N3 H3A 0.8600 . ?
N4 C13 1.335(5) . ?
N4 C14 1.339(5) . ?
N5 C15 1.285(6) . ?
N5 C19 1.390(7) . ?
N5 C19' 1.451(11) . ?
N6 C21 1.618(12) . ?
N6 C20 1.635(9) . ?
N6 C20' 1.837(12) . ?
C1 C2 1.378(6) . ?
C1 H1A 0.9300 . ?
C2 C3 1.368(7) . ?
C2 H2B 0.9300 . ?
C3 C4 1.380(6) . ?
C3 H3B 0.9300 . ?
C4 C5 1.379(5) . ?
C4 C6 1.500(6) . ?
C5 H5A 0.9300 . ?
C6 H6C 0.9700 . ?
C6 H6D 0.9700 . ?
C7 C8 1.530(7) . ?
C9 C10 1.516(6) . ?
C9 H9A 0.9700 . ?
C9 H9B 0.9700 . ?
C10 C11 1.376(6) . ?
C10 C14 1.388(5) . ?
C11 C12 1.378(6) . ?
C11 H11A 0.9300 . ?
C12 C13 1.372(6) . ?
C12 H12B 0.9300 . ?
C13 H13B 0.9300 . ?
C14 H14A 0.9300 . ?
C15 C16 1.361(6) . ?
C15 H15A 0.9300 . ?
C16 C17' 1.335(14) . ?
C16 C17 1.347(9) . ?
C16 H16A 0.9300 . ?
O18 H18A 0.8500 . ?
O18 H18B 0.8501 . ?
C17 C18 1.373(11) . ?
C17 H17A 0.9300 . ?
C18 C19 1.375(9) . ?
C18 C20 1.505(8) . ?
C19 H19A 0.9300 . ?
C20 H20A 0.9701 . ?
C20 H20B 0.9699 . ?
O18' H18D 0.8500 . ?
O18' H18E 0.8500 . ?
C17' C18' 1.384(18) . ?
C17' H17B 0.9300 . ?
C18' C19' 1.372(14) . ?
C18' C20' 1.506(14) . ?
C19' H19B 0.9300 . ?
C20' H20C 0.9700 . ?
C20' H20D 0.9700 . ?
C21 C21 1.337(13) 2_766 ?
C22 C23 1.522(5) . ?
C23 C24 1.385(5) . ?
C23 C28 1.386(5) . ?
C24 C25 1.377(5) . ?
C24 H24A 0.9300 . ?
C25 C26 1.380(5) . ?
C25 H25A 0.9300 . ?
C26 C27 1.384(5) . ?
C27 C28 1.377(5) . ?
C27 H27A 0.9300 . ?
C28 H28A 0.9300 . ?
C29 C30 1.373(5) . ?
C29 C35 1.375(6) . ?
C30 C31 1.377(5) . ?
C30 H30A 0.9300 . ?
C31 C32 1.385(5) . ?
C31 H31A 0.9300 . ?
C32 C33 1.376(5) . ?
C32 C36 1.512(5) . ?
C33 C35 1.383(6) . ?
C33 H33A 0.9300 . ?
C35 H35A 0.9300 . ?
C37 C38 1.501(5) . ?
C38 C39 1.378(5) . ?
C38 C43 1.383(5) . ?
C39 C40 1.381(6) . ?
C39 H39A 0.9300 . ?
C40 C41 1.378(6) . ?
C40 H40A 0.9300 . ?
C41 C42 1.376(6) . ?
C42 C43 1.372(6) . ?
C42 H42A 0.9300 . ?
C43 H43A 0.9300 . ?
C44 C49 1.345(7) . ?
C44 C45 1.366(6) . ?
C45 C46 1.389(6) . ?
C45 H45A 0.9300 . ?
C46 C47 1.370(6) . ?
C46 H46A 0.9300 . ?
C47 C48 1.350(6) . ?
C47 C50 1.510(5) . ?
C48 C49 1.391(7) . ?
C48 H48A 0.9300 . ?
C49 H49A 0.9300 . ?
